data_7155644
loop_
_publ_author_name
'Voltrov\'a, Svatava'
'Muselli, Micka\"el'
'Filgas, Josef'
'Matou\<sek, V\'aclav'
'Klepet\'a\<rov\'a, Blanka'
'Beier, Petr'

_publ_section_title
;
 Synthesis of tetrafluoroethylene- and tetrafluoroethyl-containing azides
 and their 1,3-dipolar cycloaddition as synthetic application
;
_journal_name_full 'Org. Biomol. Chem.'
_journal_paper_doi 10.1039/C7OB01151B
_journal_year 2017
_chemical_formula_moiety 'C17 H12 F4 I1 N3 O2'
_chemical_formula_sum 'C17 H12 F4 I N3 O2'
_chemical_formula_weight 493.20
_chemical_name_systematic 5-iodo-4-phenyl-1-(1,1,2,2-tetrafluoro-2-(4-methoxyphenoxy)ethyl)-1H-1,2,3-triazole
_space_group_IT_number 15
_symmetry_cell_setting monoclinic
_symmetry_Int_Tables_number 15
_symmetry_space_group_name_Hall '-C 2yc'
_symmetry_space_group_name_H-M 'C 1 2/c 1'
_atom_sites_solution_hydrogens difmap
_atom_sites_solution_primary direct
_audit_update_record
;
2017-04-20 deposited with the CCDC.
2017-05-17 downloaded from the CCDC.
;
_cell_angle_alpha 90
_cell_angle_beta 104.303(3)
_cell_angle_gamma 90
_cell_formula_units_Z 8
_cell_length_a 16.0915(14)
_cell_length_b 7.1728(6)
_cell_length_c 31.911(3)
_cell_measurement_reflns_used 214
_cell_measurement_temperature 180
_cell_measurement_theta_max 59.2898
_cell_measurement_theta_min 10.3841
_cell_volume 3569.0(5)
_computing_cell_refinement 'CrysAlis, (Oxford Diffraction, 2002)'
_computing_data_collection 'Xcalibur, (Oxford Diffraction, 2002)'
_computing_data_reduction 'CrysAlis, (Oxford Diffraction, 2002)'
_computing_molecular_graphics 'CAMERON (Watkin et al., 1996)'
_computing_publication_material 'CRYSTALS (Betteridge et al., 2003)'
_computing_structure_refinement 'CRYSTALS (Betteridge et al., 2003)'
_computing_structure_solution 'SIR92 (Altomare et al., 1994)'
_diffrn_ambient_temperature 180
_diffrn_measured_fraction_theta_full 1.000
_diffrn_measured_fraction_theta_max 1.000
_diffrn_measurement_device Area
_diffrn_measurement_device_type 'Oxford Diffraction XCALIBUR'
_diffrn_measurement_method '\f & \w scans'
_diffrn_radiation_monochromator graphite
_diffrn_radiation_probe x-ray
_diffrn_radiation_type 'Cu K\a'
_diffrn_radiation_wavelength 1.54178
_diffrn_reflns_av_R_equivalents 0.077
_diffrn_reflns_limit_h_max 19
_diffrn_reflns_limit_h_min -19
_diffrn_reflns_limit_k_max 8
_diffrn_reflns_limit_k_min -8
_diffrn_reflns_limit_l_max 38
_diffrn_reflns_limit_l_min -38
_diffrn_reflns_number 27846
_diffrn_reflns_theta_full 68.238
_diffrn_reflns_theta_max 68.238
_diffrn_reflns_theta_min 2.858
_diffrn_standards_number 0
_exptl_absorpt_coefficient_mu 14.649
_exptl_absorpt_correction_T_max 0.14
_exptl_absorpt_correction_T_min 0.07
_exptl_absorpt_correction_type multi-scan
_exptl_absorpt_process_details 'CrysAlis, (Oxford Diffraction, 2002)'
_exptl_crystal_colour colourless
_exptl_crystal_density_diffrn 1.836
_exptl_crystal_density_method 'not measured'
_exptl_crystal_description prism
_exptl_crystal_F_000 1920
_exptl_crystal_size_max 0.369
_exptl_crystal_size_mid 0.157
_exptl_crystal_size_min 0.135
_refine_diff_density_max 2.80
_refine_diff_density_min -1.02
_refine_ls_extinction_method None
_refine_ls_goodness_of_fit_ref 1.1113
_refine_ls_hydrogen_treatment constr
_refine_ls_matrix_type full
_refine_ls_number_parameters 244
_refine_ls_number_reflns 2180
_refine_ls_number_restraints 0
_refine_ls_R_factor_all 0.1225
_refine_ls_R_factor_gt 0.0879
_refine_ls_shift/su_max 0.0007961
_refine_ls_shift/su_mean 0.0001546
_refine_ls_structure_factor_coef F
_refine_ls_weighting_details
;
 Method, part 1, Chebychev polynomial, (Watkin, 1994, Prince, 1982) 
 [weight] = 1.0/[A~0~*T~0~(x)+A~1~*T~1~(x) ... +A~n-1~]*T~n-1~(x)] 
 where A~i~ are the Chebychev coefficients listed below and x= Fcalc/Fmax 
 Method = Robust Weighting (Prince, 1982) 
 W = [weight] * [1-(deltaF/6*sigmaF)^2^]^2^ 
 A~i~ are: 
 1.39 2.06 1.35 0.580 0.223 
;
_refine_ls_weighting_scheme calc
_refine_ls_wR_factor_all 0.1026
_refine_ls_wR_factor_gt 0.0831
_refine_ls_wR_factor_ref 0.0831
_reflns_limit_h_max 18
_reflns_limit_h_min -19
_reflns_limit_k_max 8
_reflns_limit_k_min 0
_reflns_limit_l_max 38
_reflns_limit_l_min 0
_reflns_number_gt 2180
_reflns_number_total 3282
_reflns_threshold_expression I>2.0\s(I)
_oxford_diffrn_Wilson_B_factor 2.77
_oxford_diffrn_Wilson_scale 972.94
_oxford_refine_ls_r_factor_ref 0.0879
_oxford_refine_ls_scale 0.03363(16)
_oxford_reflns_number_all 3278
_oxford_reflns_threshold_expression_ref I>2.0\s(I)
_cod_data_source_file c7ob01151b2.cif
_cod_data_source_block 1
_cod_original_sg_symbol_H-M 'C 2/c'
_cod_original_formula_sum 'C17 H12 F4 I1 N3 O2'
_cod_database_code 7155644

loop_
_symmetry_equiv_pos_as_xyz
x,y,z
-x,-y,-z
x+1/2,y+1/2,z
-x+1/2,-y+1/2,-z
-x,y,-z+1/2
x,-y,z+1/2
-x+1/2,y+1/2,-z+1/2
x+1/2,-y+1/2,z+1/2

loop_
_atom_site_label
_atom_site_type_symbol
_atom_site_fract_x
_atom_site_fract_y
_atom_site_fract_z
_atom_site_U_iso_or_equiv
_atom_site_occupancy
_atom_site_adp_type
_atom_site_refinement_flags_posn
I1 I 0.47687(5) 1.24644(12) 0.324130(19) 0.0415 1.0000 Uani .
C2 C 0.4830(7) 0.9584(14) 0.3317(3) 0.0309 1.0000 Uani .
N3 N 0.5308(6) 0.8687(12) 0.3679(2) 0.0314 1.0000 Uani .
N4 N 0.5235(7) 0.6848(13) 0.3628(3) 0.0346 1.0000 Uani .
N5 N 0.4717(6) 0.6495(13) 0.3248(3) 0.0345 1.0000 Uani .
C6 C 0.4427(7) 0.8174(16) 0.3055(3) 0.0313 1.0000 Uani .
C7 C 0.3850(8) 0.8191(17) 0.2624(3) 0.0373 1.0000 Uani .
C8 C 0.3825(8) 0.668(2) 0.2347(4) 0.0490 1.0000 Uani .
C9 C 0.3295(8) 0.673(2) 0.1923(4) 0.0550 1.0000 Uani .
C10 C 0.2768(9) 0.818(2) 0.1787(4) 0.0558 1.0000 Uani .
C11 C 0.2749(10) 0.963(2) 0.2050(4) 0.0636 1.0000 Uani .
C12 C 0.3276(8) 0.9679(18) 0.2472(4) 0.0487 1.0000 Uani .
C13 C 0.5870(8) 0.9468(15) 0.4058(3) 0.0361 1.0000 Uani .
F14 F 0.6464(5) 1.0502(10) 0.3949(2) 0.0512 1.0000 Uani .
F15 F 0.5394(5) 1.0629(10) 0.42381(18) 0.0507 1.0000 Uani .
C16 C 0.6293(7) 0.8029(16) 0.4407(3) 0.0348 1.0000 Uani .
F17 F 0.6839(4) 0.6992(10) 0.4249(2) 0.0488 1.0000 Uani .
F18 F 0.6795(4) 0.9072(11) 0.47240(19) 0.0492 1.0000 Uani .
O19 O 0.5706(5) 0.7076(12) 0.45353(19) 0.0396 1.0000 Uani .
C20 C 0.5985(7) 0.5959(16) 0.4927(3) 0.0343 1.0000 Uani .
C21 C 0.5860(6) 0.6739(17) 0.5305(3) 0.0311 1.0000 Uani .
C22 C 0.6065(7) 0.5651(17) 0.5670(3) 0.0373 1.0000 Uani .
C23 C 0.6394(7) 0.3894(19) 0.5665(3) 0.0405 1.0000 Uani .
O24 O 0.6576(6) 0.2971(14) 0.6058(3) 0.0608 1.0000 Uani .
C25 C 0.6925(11) 0.115(2) 0.6071(5) 0.0706 1.0000 Uani .
C26 C 0.6532(7) 0.3192(18) 0.5288(3) 0.0403 1.0000 Uani .
C27 C 0.6312(7) 0.4263(18) 0.4911(3) 0.0376 1.0000 Uani .
H81 H 0.4153 0.5632 0.2443 0.0711 1.0000 Uiso R
H91 H 0.3300 0.5758 0.1733 0.0691 1.0000 Uiso R
H101 H 0.2384 0.8149 0.1514 0.0760 1.0000 Uiso R
H111 H 0.2428 1.0668 0.1938 0.0860 1.0000 Uiso R
H121 H 0.3234 1.0667 0.2653 0.0690 1.0000 Uiso R
H211 H 0.5633 0.7925 0.5316 0.0461 1.0000 Uiso R
H221 H 0.6032 0.6164 0.5932 0.0511 1.0000 Uiso R
H252 H 0.6948 0.0619 0.6349 0.1129 1.0000 Uiso R
H251 H 0.7494 0.1205 0.6028 0.1130 1.0000 Uiso R
H253 H 0.6571 0.0384 0.5849 0.1130 1.0000 Uiso R
H261 H 0.6768 0.2009 0.5293 0.0571 1.0000 Uiso R
H271 H 0.6374 0.3777 0.4649 0.0510 1.0000 Uiso R

loop_
_atom_site_aniso_label
_atom_site_aniso_U_11
_atom_site_aniso_U_22
_atom_site_aniso_U_33
_atom_site_aniso_U_23
_atom_site_aniso_U_13
_atom_site_aniso_U_12
I1 0.0606(5) 0.0307(4) 0.0302(4) -0.0039(3) 0.0058(3) -0.0026(4)
C2 0.041(6) 0.024(5) 0.029(5) -0.001(4) 0.011(4) 0.008(5)
N3 0.035(5) 0.034(5) 0.017(4) -0.010(3) -0.008(3) -0.002(4)
N4 0.054(6) 0.021(4) 0.024(4) 0.004(3) 0.000(4) 0.000(4)
N5 0.050(6) 0.027(5) 0.018(4) -0.003(3) -0.008(4) -0.011(4)
C6 0.030(5) 0.037(5) 0.025(5) 0.000(4) 0.004(4) 0.004(4)
C7 0.046(6) 0.044(6) 0.019(5) 0.004(4) 0.002(4) 0.001(5)
C8 0.051(7) 0.058(7) 0.031(6) -0.008(6) -0.002(5) 0.004(6)
C9 0.038(7) 0.096(10) 0.026(6) -0.027(6) -0.001(5) -0.009(7)
C10 0.044(7) 0.087(10) 0.031(6) -0.002(6) 0.000(5) -0.002(7)
C11 0.066(9) 0.071(10) 0.033(6) 0.003(6) -0.027(6) 0.013(8)
C12 0.053(8) 0.046(7) 0.037(6) -0.003(5) -0.009(5) 0.008(6)
C13 0.051(7) 0.032(6) 0.026(5) -0.004(4) 0.011(5) 0.000(5)
F14 0.062(4) 0.052(4) 0.036(3) 0.000(3) 0.003(3) -0.020(4)
F15 0.061(4) 0.058(4) 0.026(3) -0.016(3) -0.003(3) 0.010(3)
C16 0.035(6) 0.050(7) 0.014(4) -0.002(4) -0.004(4) -0.001(5)
F17 0.047(4) 0.054(5) 0.046(4) 0.007(3) 0.014(3) 0.006(3)
F18 0.045(4) 0.067(5) 0.026(3) -0.004(3) -0.010(3) -0.012(3)
O19 0.033(4) 0.066(6) 0.013(3) 0.005(3) -0.007(3) -0.008(3)
C20 0.034(6) 0.049(7) 0.015(4) 0.001(4) -0.004(4) -0.017(5)
C21 0.025(5) 0.044(5) 0.022(4) 0.005(4) 0.002(4) -0.002(4)
C22 0.041(6) 0.053(7) 0.012(4) -0.007(4) -0.004(4) -0.005(5)
C23 0.038(6) 0.063(8) 0.014(4) 0.001(5) -0.005(4) -0.005(6)
O24 0.060(6) 0.079(8) 0.037(4) 0.017(4) 0.001(4) 0.020(5)
C25 0.078(11) 0.064(10) 0.066(9) 0.022(8) 0.011(8) -0.010(9)
C26 0.036(6) 0.046(6) 0.036(6) -0.009(5) 0.002(5) 0.008(5)
C27 0.035(6) 0.060(7) 0.019(5) -0.013(5) 0.007(4) -0.014(5)

loop_
_atom_type_symbol
_atom_type_scat_dispersion_real
_atom_type_scat_dispersion_imag
_atom_type_scat_Cromer_Mann_a1
_atom_type_scat_Cromer_Mann_b1
_atom_type_scat_Cromer_Mann_a2
_atom_type_scat_Cromer_Mann_b2
_atom_type_scat_Cromer_Mann_a3
_atom_type_scat_Cromer_Mann_b3
_atom_type_scat_Cromer_Mann_a4
_atom_type_scat_Cromer_Mann_b4
_atom_type_scat_Cromer_Mann_c
_atom_type_scat_source
C 0.0181 0.0091 2.3100 20.8439 1.0200 10.2075 1.5886 0.5687 0.8650 51.6512 0.2156 'International Tables Vol C 4.2.6.8 and 6.1.1.4'
H 0.0000 0.0000 0.4930 10.5109 0.3229 26.1257 0.1402 3.1424 0.0408 57.7998 0.0030 'International Tables Vol C 4.2.6.8 and 6.1.1.4'
N 0.0311 0.0180 12.2126 0.0057 3.1322 9.8933 2.0125 28.9975 1.1663 0.5826 -11.5290 'International Tables Vol C 4.2.6.8 and 6.1.1.4'
O 0.0492 0.0322 3.0485 13.2771 2.2868 5.7011 1.5463 0.3239 0.8670 32.9089 0.2508 'International Tables Vol C 4.2.6.8 and 6.1.1.4'
F 0.0727 0.0534 3.5392 10.2825 2.6412 4.2944 1.5170 0.2615 1.0243 26.1476 0.2776 'International Tables Vol C 4.2.6.8 and 6.1.1.4'
I -0.3257 6.8362 20.1472 4.3470 18.9949 0.3814 7.5138 27.7660 2.2735 66.8776 4.0712 'International Tables Vol C 4.2.6.8 and 6.1.1.4'

loop_
_geom_angle_atom_site_label_1
_geom_angle_atom_site_label_2
_geom_angle_atom_site_label_3
_geom_angle
_geom_angle_publ_flag
I1 C2 N3 124.1(7) yes
I1 C2 C6 131.5(8) yes
N3 C2 C6 104.4(9) yes
C2 N3 N4 110.3(8) yes
C2 N3 C13 129.1(9) yes
N4 N3 C13 120.5(9) yes
N3 N4 N5 108.7(8) yes
N4 N5 C6 108.1(8) yes
N5 C6 C2 108.4(8) yes
N5 C6 C7 119.7(10) yes
C2 C6 C7 131.7(11) yes
C6 C7 C8 120.3(11) yes
C6 C7 C12 122.7(11) yes
C8 C7 C12 117.1(10) yes
C7 C8 C9 120.3(13) yes
C7 C8 H81 119.9 no
C9 C8 H81 119.8 no
C8 C9 C10 120.7(13) yes
C8 C9 H91 120.6 no
C10 C9 H91 118.7 no
C9 C10 C11 120.5(11) yes
C9 C10 H101 119.8 no
C11 C10 H101 119.6 no
C10 C11 C12 121.4(13) yes
C10 C11 H111 118.5 no
C12 C11 H111 119.7 no
C7 C12 C11 119.8(12) yes
C7 C12 H121 120.2 no
C11 C12 H121 120.0 no
N3 C13 F14 110.0(8) yes
N3 C13 F15 107.1(9) yes
F14 C13 F15 106.8(9) yes
N3 C13 C16 114.8(9) yes
F14 C13 C16 110.2(10) yes
F15 C13 C16 107.5(8) yes
C13 C16 F17 108.3(8) yes
C13 C16 F18 104.1(9) yes
F17 C16 F18 105.3(9) yes
C13 C16 O19 110.4(9) yes
F17 C16 O19 114.7(10) yes
F18 C16 O19 113.3(9) yes
C16 O19 C20 117.5(8) yes
O19 C20 C21 116.3(10) yes
O19 C20 C27 120.6(9) yes
C21 C20 C27 123.0(10) yes
C20 C21 C22 116.9(11) yes
C20 C21 H211 122.8 no
C22 C21 H211 120.3 no
C21 C22 C23 121.8(10) yes
C21 C22 H221 118.9 no
C23 C22 H221 119.0 no
C22 C23 O24 115.2(10) yes
C22 C23 C26 119.7(10) yes
O24 C23 C26 125.1(12) yes
C23 O24 C25 117.3(11) yes
O24 C25 H252 108.5 no
O24 C25 H251 110.2 no
H252 C25 H251 109.2 no
O24 C25 H253 110.3 no
H252 C25 H253 109.4 no
H251 C25 H253 109.3 no
C23 C26 C27 119.5(12) yes
C23 C26 H261 118.4 no
C27 C26 H261 122.2 no
C26 C27 C20 119.2(10) yes
C26 C27 H271 120.4 no
C20 C27 H271 120.4 no

loop_
_geom_bond_atom_site_label_1
_geom_bond_atom_site_label_2
_geom_bond_distance
_geom_bond_publ_flag
I1 C2 2.079(10) yes
C2 N3 1.379(13) yes
C2 C6 1.369(15) yes
N3 N4 1.331(13) yes
N3 C13 1.434(13) yes
N4 N5 1.315(12) yes
N5 C6 1.381(14) yes
C6 C7 1.456(15) yes
C7 C8 1.392(18) yes
C7 C12 1.416(17) yes
C8 C9 1.411(17) yes
C8 H81 0.926 no
C9 C10 1.35(2) yes
C9 H91 0.925 no
C10 C11 1.34(2) yes
C10 H101 0.936 no
C11 C12 1.401(16) yes
C11 H111 0.928 no
C12 H121 0.928 no
C13 F14 1.323(14) yes
C13 F15 1.352(13) yes
C13 C16 1.547(14) yes
C16 F17 1.339(14) yes
C16 F18 1.353(12) yes
C16 O19 1.312(14) yes
O19 C20 1.459(12) yes
C20 C21 1.389(15) yes
C20 C27 1.331(17) yes
C21 C22 1.372(15) yes
C21 H211 0.930 no
C22 C23 1.368(18) yes
C22 H221 0.927 no
C23 O24 1.385(13) yes
C23 C26 1.371(16) yes
O24 C25 1.418(19) yes
C25 H252 0.959 no
C25 H251 0.958 no
C25 H253 0.964 no
C26 C27 1.398(16) yes
C26 H261 0.928 no
C27 H271 0.934 no
